data_4114646
loop_
_publ_author_name
'Masafumi Unno'
'Akiko Suto'
'Hideyuki Matsumoto'

_publ_contact_author_address
;
    Department of Applied Chemistry, Faculty of engineering, Gunma University,
 kiryu 376-8515, Japan
;
_publ_contact_author_email ' matumoto@chem.gunma-u.ac.jp '
_publ_contact_author_fax ' +81-277-30-1291 '
_publ_contact_author_name ' Hideyuki Matsumoto'
_publ_contact_author_phone ' +81-277-30-1290 '
_publ_section_title
;
 Pentacyclic Laddersiloxane
;
_journal_name_full 'Journal of the American Chemical Society'
_journal_page_first 1574
_journal_page_last 1575
_journal_paper_doi 10.1021/ja0173876
_journal_volume 124
_journal_year 2002
_chemical_formula_sum 'C24 H61 O14.5 Si8'
_chemical_formula_weight 806.42
_chemical_melting_point 441(1)
_space_group_IT_number 15
_symmetry_cell_setting monoclinic
_symmetry_Int_Tables_number 15
_symmetry_space_group_name_Hall '-C 2yc'
_symmetry_space_group_name_H-M 'C 1 2/c 1'
_cell_angle_alpha 90
_cell_angle_beta 109.014(4)
_cell_angle_gamma 90
_cell_formula_units_Z 8
_cell_length_a 33.671(4)
_cell_length_b 14.449(2)
_cell_length_c 18.512(1)
_cell_measurement_temperature 109.2
_cell_volume 8514.9(16)
_computing_data_reduction 'teXsan Ver. 1.11'
_computing_publication_material 'teXsan Ver. 1.11'
_computing_structure_refinement 'teXsan Ver. 1.10'
_computing_structure_solution SIR92
_diffrn_measured_fraction_theta_full 0.7423
_diffrn_measured_fraction_theta_max 0.7423
_diffrn_measurement_device_type 'imaging plate'
_diffrn_radiation_type 'Mo K\a'
_diffrn_radiation_wavelength 0.7107
_diffrn_reflns_limit_h_max 43
_diffrn_reflns_limit_h_min 0
_diffrn_reflns_limit_k_max 18
_diffrn_reflns_limit_k_min 0
_diffrn_reflns_limit_l_max 21
_diffrn_reflns_limit_l_min -24
_diffrn_reflns_number 7369
_diffrn_reflns_theta_full 27.66
_diffrn_reflns_theta_max 27.66
_exptl_absorpt_coefficient_mu 0.306
_exptl_absorpt_correction_type none
_exptl_crystal_colour colorless
_exptl_crystal_density_diffrn 1.258
_exptl_crystal_description plate
_exptl_crystal_size_max 0.400
_exptl_crystal_size_mid 0.400
_exptl_crystal_size_min 0.400
_refine_diff_density_max 1.23
_refine_diff_density_min -0.90
_refine_ls_extinction_coef 0.0026(3)
_refine_ls_extinction_method 'Zachariasen(1967) type 2 gaussian isotropic'
_refine_ls_goodness_of_fit_ref 1.994
_refine_ls_number_parameters 441
_refine_ls_number_reflns 7369
_refine_ls_R_factor_gt 0.0691
_refine_ls_shift/su_max 0.1450
_refine_ls_structure_factor_coef Fsqd
_refine_ls_weighting_details 'w = 1/[\s^2^(Fo^2^) + (0.06400(Max(Fo^2^,0) + 2Fc^2^)/3)^2^]'
_refine_ls_weighting_scheme calc
_refine_ls_wR_factor_ref 0.1801
_reflns_number_gt 6682
_reflns_number_total 7369
_reflns_threshold_expression F^2^>2.0\s(F^2^)
_cod_data_source_file ja0173876_s2_1.cif
_cod_data_source_block Ld-SiOH_5a
_cod_original_cell_volume 8514(1)
_cod_original_formula_sum 'C24 H61 O14.50 Si8 '
_cod_database_code 4114646

loop_
_symmetry_equiv_pos_as_xyz
x,y,z
-x,y,1/2-z
-x,-y,-z
x,-y,1/2+z
1/2+x,1/2+y,z
1/2-x,1/2+y,1/2-z
1/2-x,1/2-y,-z
1/2+x,1/2-y,1/2+z

loop_
_atom_site_label
_atom_site_type_symbol
_atom_site_fract_x
_atom_site_fract_y
_atom_site_fract_z
_atom_site_U_iso_or_equiv
_atom_site_adp_type
_atom_site_occupancy
_atom_site_calc_flag
_atom_site_refinement_flags
Si(1) Si 0.65848(3) 0.29895(8) 0.31444(5) 0.0267(3) Uani 1.00 d .
Si(2) Si 0.60687(4) 0.14973(8) 0.19940(6) 0.0327(3) Uani 1.00 d .
Si(3) Si 0.52394(4) 0.24889(9) 0.10423(6) 0.0344(3) Uani 1.00 d .
Si(4) Si 0.55961(3) 0.28483(8) -0.03156(5) 0.0247(3) Uani 1.00 d .
Si(5) Si 0.64693(3) 0.21551(8) 0.07741(5) 0.0271(3) Uani 1.00 d .
Si(6) Si 0.68803(3) 0.38241(8) 0.18368(6) 0.0274(3) Uani 1.00 d .
Si(7) Si 0.61628(3) 0.52513(8) 0.15919(6) 0.0253(3) Uani 1.00 d .
Si(8) Si 0.61768(3) 0.49065(8) 0.32782(5) 0.0251(3) Uani 1.00 d .
O(1) O 0.62637(8) 0.2185(2) 0.2709(1) 0.0307(7) Uani 1.00 d .
O(2) O 0.55846(9) 0.1766(2) 0.1557(2) 0.0420(9) Uani 1.00 d .
O(3) O 0.53246(8) 0.2644(2) 0.0240(1) 0.0320(7) Uani 1.00 d .
O(4) O 0.60569(8) 0.2389(2) 0.0053(1) 0.0353(8) Uani 1.00 d .
O(5) O 0.66964(8) 0.3112(2) 0.1139(1) 0.0326(7) Uani 1.00 d .
O(6) O 0.66092(8) 0.4769(2) 0.1673(1) 0.0320(7) Uani 1.00 d .
O(7) O 0.61017(8) 0.5294(2) 0.2422(1) 0.0306(7) Uani 1.00 d .
O(8) O 0.63129(9) 0.3826(2) 0.3317(1) 0.0321(7) Uani 1.00 d .
O(9) O 0.68478(8) 0.3353(2) 0.2611(1) 0.0317(7) Uani 1.00 d .
O(10) O 0.63340(10) 0.1597(2) 0.1414(1) 0.0372(8) Uani 1.00 d .
O(11) O 0.5289(1) 0.3479(3) 0.1467(2) 0.053(1) Uani 1.00 d .
O(12) O 0.56381(9) 0.3965(2) -0.0368(1) 0.0317(7) Uani 1.00 d .
O(13) O 0.57774(10) 0.4632(2) 0.1049(2) 0.0392(9) Uani 1.00 d .
O(14) O 0.5742(1) 0.5000(3) 0.3471(2) 0.0335(9) Uani 1.00 d .
O(15) O 0.5000 0.4307(3) 0.2500 0.032(1) Uani 1.00 d S
C(1) C 0.6962(1) 0.2524(3) 0.4046(2) 0.037(1) Uani 1.00 d .
C(2) C 0.7219(2) 0.1732(4) 0.3886(3) 0.049(1) Uani 1.00 d .
C(3) C 0.6747(2) 0.2235(4) 0.4619(2) 0.049(1) Uani 1.00 d .
C(4) C 0.6116(2) 0.0292(4) 0.2348(3) 0.069(2) Uani 1.00 d .
C(5) C 0.5946(3) -0.0392(4) 0.1665(3) 0.078(2) Uani 1.00 d .
C(6) C 0.5968(4) 0.0105(5) 0.2957(4) 0.134(4) Uani 1.00 d .
C(7) C 0.4704(2) 0.2022(4) 0.0869(3) 0.051(1) Uani 1.00 d .
C(8) C 0.4639(1) 0.1104(4) 0.0474(3) 0.051(1) Uani 1.00 d .
C(9) C 0.4544(3) 0.2124(9) 0.1500(6) 0.161(5) Uani 1.00 d .
C(10) C 0.5348(1) 0.2327(3) -0.1271(2) 0.0296(10) Uani 1.00 d .
C(11) C 0.5269(2) 0.1303(4) -0.1201(2) 0.047(1) Uani 1.00 d .
C(12) C 0.5603(1) 0.2487(3) -0.1803(2) 0.036(1) Uani 1.00 d .
C(13) C 0.6831(1) 0.1433(3) 0.0447(2) 0.037(1) Uani 1.00 d .
C(14) C 0.6656(2) 0.0461(4) 0.0206(3) 0.051(1) Uani 1.00 d .
C(15) C 0.6951(1) 0.1902(4) -0.0189(3) 0.046(1) Uani 1.00 d .
C(16) C 0.7436(1) 0.4104(3) 0.1959(2) 0.038(1) Uani 1.00 d .
C(17) C 0.7628(2) 0.4733(5) 0.2648(3) 0.071(2) Uani 1.00 d .
C(18) C 0.7693(2) 0.3230(5) 0.2003(3) 0.062(2) Uani 1.00 d .
C(19) C 0.6142(1) 0.6414(3) 0.1179(2) 0.036(1) Uani 1.00 d .
C(20) C 0.5741(2) 0.6915(4) 0.1179(3) 0.050(1) Uani 1.00 d .
C(21) C 0.6529(2) 0.6994(4) 0.1571(3) 0.059(2) Uani 1.00 d .
C(22) C 0.6587(1) 0.5588(3) 0.3998(2) 0.032(1) Uani 1.00 d .
C(23) C 0.6692(1) 0.5164(4) 0.4798(2) 0.042(1) Uani 1.00 d .
C(24) C 0.6985(1) 0.5675(4) 0.3771(3) 0.048(1) Uani 1.00 d .
H(1) H 0.7156 0.3021 0.4276 0.0405 Uiso 1.00 calc .
H(2) H 0.7035 0.1219 0.3658 0.0584 Uiso 1.00 calc .
H(3) H 0.7354 0.1914 0.3521 0.0584 Uiso 1.00 calc .
H(4) H 0.7425 0.1519 0.4333 0.0584 Uiso 1.00 calc .
H(5) H 0.6585 0.2750 0.4721 0.0587 Uiso 1.00 calc .
H(6) H 0.6550 0.1745 0.4410 0.0587 Uiso 1.00 calc .
H(7) H 0.6941 0.2043 0.5086 0.0587 Uiso 1.00 calc .
H(8) H 0.6411 0.0172 0.2540 0.0815 Uiso 1.00 calc .
H(9) H 0.5636 -0.0360 0.1474 0.0845 Uiso 1.00 calc .
H(10) H 0.6039 -0.0237 0.1253 0.0845 Uiso 1.00 calc .
H(11) H 0.6016 -0.1015 0.1816 0.0845 Uiso 1.00 calc .
H(12) H 0.6088 0.0513 0.3373 0.1614 Uiso 1.00 calc .
H(13) H 0.5672 0.0141 0.2801 0.1614 Uiso 1.00 calc .
H(14) H 0.6049 -0.0523 0.3143 0.1614 Uiso 1.00 calc .
H(15) H 0.4523 0.2458 0.0489 0.0604 Uiso 1.00 calc .
H(16) H 0.4345 0.0947 0.0296 0.0598 Uiso 1.00 calc .
H(17) H 0.4734 0.1115 0.0039 0.0598 Uiso 1.00 calc .
H(18) H 0.4787 0.0643 0.0818 0.0598 Uiso 1.00 calc .
H(19) H 0.4597 0.2689 0.1753 0.1627 Uiso 1.00 calc .
H(20) H 0.4257 0.1954 0.1378 0.1627 Uiso 1.00 calc .
H(21) H 0.4697 0.1645 0.1904 0.1627 Uiso 1.00 calc .
H(22) H 0.5074 0.2600 -0.1493 0.0303 Uiso 1.00 calc .
H(23) H 0.5116 0.1206 -0.0862 0.0541 Uiso 1.00 calc .
H(24) H 0.5140 0.1037 -0.1674 0.0541 Uiso 1.00 calc .
H(25) H 0.5546 0.1009 -0.0970 0.0541 Uiso 1.00 calc .
H(26) H 0.5874 0.2221 -0.1593 0.0388 Uiso 1.00 calc .
H(27) H 0.5467 0.2251 -0.2293 0.0388 Uiso 1.00 calc .
H(28) H 0.5641 0.3152 -0.1847 0.0388 Uiso 1.00 calc .
H(29) H 0.7080 0.1355 0.0876 0.0374 Uiso 1.00 calc .
H(30) H 0.6584 0.0183 0.0611 0.0547 Uiso 1.00 calc .
H(31) H 0.6419 0.0502 -0.0234 0.0547 Uiso 1.00 calc .
H(32) H 0.6869 0.0098 0.0104 0.0547 Uiso 1.00 calc .
H(33) H 0.7167 0.1552 -0.0301 0.0488 Uiso 1.00 calc .
H(34) H 0.6718 0.1960 -0.0635 0.0488 Uiso 1.00 calc .
H(35) H 0.7064 0.2508 -0.0024 0.0488 Uiso 1.00 calc .
H(36) H 0.7438 0.4438 0.1508 0.0401 Uiso 1.00 calc .
H(37) H 0.7644 0.4408 0.3113 0.0799 Uiso 1.00 calc .
H(38) H 0.7914 0.4896 0.2688 0.0799 Uiso 1.00 calc .
H(39) H 0.7473 0.5280 0.2621 0.0799 Uiso 1.00 calc .
H(40) H 0.7702 0.2886 0.2447 0.0795 Uiso 1.00 calc .
H(41) H 0.7564 0.2846 0.1562 0.0795 Uiso 1.00 calc .
H(42) H 0.7969 0.3375 0.2017 0.0795 Uiso 1.00 calc .
H(43) H 0.6126 0.6337 0.0653 0.0419 Uiso 1.00 calc .
H(44) H 0.5743 0.7036 0.1688 0.0574 Uiso 1.00 calc .
H(45) H 0.5709 0.7500 0.0915 0.0574 Uiso 1.00 calc .
H(46) H 0.5494 0.6554 0.0926 0.0574 Uiso 1.00 calc .
H(47) H 0.6780 0.6665 0.1562 0.0680 Uiso 1.00 calc .
H(48) H 0.6522 0.7567 0.1309 0.0680 Uiso 1.00 calc .
H(49) H 0.6554 0.7110 0.2084 0.0680 Uiso 1.00 calc .
H(50) H 0.6476 0.6205 0.4019 0.0349 Uiso 1.00 calc .
H(51) H 0.6448 0.5101 0.4943 0.0462 Uiso 1.00 calc .
H(52) H 0.6809 0.4550 0.4791 0.0462 Uiso 1.00 calc .
H(53) H 0.6896 0.5521 0.5166 0.0462 Uiso 1.00 calc .
H(54) H 0.7101 0.5082 0.3749 0.0496 Uiso 1.00 calc .
H(55) H 0.6919 0.5961 0.3274 0.0496 Uiso 1.00 calc .
H(56) H 0.7190 0.6052 0.4127 0.0496 Uiso 1.00 calc .
H(57) H 0.508(3) 0.391(7) 0.216(5) 0.16(3) Uiso 1.00 calc .
H(59) H 0.562(2) 0.494(5) 0.327(3) 0.05(2) Uiso 1.00 calc .
H(60) H 0.541(3) 0.391(7) 0.127(5) 0.15(2) Uiso 1.00 calc .
H(61) H 0.576(5) 0.43(1) -0.072(9) 0.28(4) Uiso 1.00 calc .
H(62) H 0.577(2) 0.455(4) 0.069(3) 0.05(2) Uiso 1.00 calc .

loop_
_atom_site_aniso_label
_atom_site_aniso_U_11
_atom_site_aniso_U_22
_atom_site_aniso_U_33
_atom_site_aniso_U_12
_atom_site_aniso_U_13
_atom_site_aniso_U_23
Si(1) 0.0303(5) 0.0279(6) 0.0214(5) 0.0015(4) 0.0076(4) -0.0018(4)
Si(2) 0.0503(7) 0.0268(6) 0.0215(5) -0.0078(5) 0.0123(5) -0.0001(4)
Si(3) 0.0329(6) 0.0472(8) 0.0289(5) -0.0161(5) 0.0180(5) -0.0108(5)
Si(4) 0.0231(5) 0.0293(6) 0.0222(5) -0.0006(4) 0.0082(4) -0.0010(4)
Si(5) 0.0276(5) 0.0325(6) 0.0202(5) 0.0036(4) 0.0063(4) -0.0032(4)
Si(6) 0.0238(5) 0.0342(6) 0.0251(5) 0.0013(4) 0.0091(4) -0.0027(4)
Si(7) 0.0269(5) 0.0258(6) 0.0245(5) -0.0025(4) 0.0101(4) -0.0009(4)
Si(8) 0.0273(5) 0.0284(6) 0.0202(5) -0.0009(4) 0.0088(4) -0.0042(4)
O(1) 0.034(1) 0.034(2) 0.025(1) 0.000(1) 0.011(1) -0.002(1)
O(2) 0.039(2) 0.059(2) 0.026(1) -0.019(1) 0.008(1) 0.004(1)
O(3) 0.029(1) 0.038(2) 0.031(1) -0.003(1) 0.012(1) -0.001(1)
O(4) 0.030(1) 0.049(2) 0.027(1) 0.005(1) 0.008(1) -0.006(1)
O(5) 0.035(1) 0.037(2) 0.027(1) 0.002(1) 0.011(1) -0.005(1)
O(6) 0.031(1) 0.032(2) 0.036(1) -0.001(1) 0.016(1) -0.001(1)
O(7) 0.034(1) 0.031(2) 0.027(1) 0.001(1) 0.012(1) -0.001(1)
O(8) 0.039(1) 0.031(2) 0.030(1) 0.003(1) 0.017(1) -0.001(1)
O(9) 0.031(1) 0.039(2) 0.025(1) 0.000(1) 0.008(1) -0.002(1)
O(10) 0.053(2) 0.035(2) 0.025(1) 0.001(1) 0.014(1) -0.002(1)
O(11) 0.059(2) 0.063(3) 0.051(2) -0.026(2) 0.038(2) -0.028(2)
O(12) 0.038(1) 0.029(2) 0.029(1) -0.003(1) 0.013(1) 0.000(1)
O(13) 0.037(2) 0.051(2) 0.030(2) -0.011(1) 0.010(1) -0.014(1)
O(14) 0.028(2) 0.041(2) 0.032(2) -0.002(1) 0.010(1) -0.005(1)
O(15) 0.033(2) 0.037(2) 0.032(2) 0.0000 0.017(2) 0.0000
C(1) 0.043(2) 0.034(2) 0.027(2) -0.001(2) 0.002(2) -0.002(2)
C(2) 0.043(2) 0.051(3) 0.045(3) 0.014(2) 0.003(2) 0.001(2)
C(3) 0.066(3) 0.052(3) 0.024(2) 0.001(2) 0.007(2) 0.007(2)
C(4) 0.134(6) 0.032(3) 0.046(3) -0.016(3) 0.037(3) 0.000(2)
C(5) 0.149(7) 0.040(3) 0.059(3) -0.036(4) 0.052(4) -0.015(3)
C(6) 0.29(1) 0.062(5) 0.052(4) -0.071(7) 0.058(6) 0.001(3)
C(7) 0.043(3) 0.065(4) 0.052(3) -0.026(2) 0.025(2) -0.016(2)
C(8) 0.042(2) 0.036(3) 0.075(3) -0.018(2) 0.019(2) -0.003(2)
C(9) 0.113(7) 0.24(1) 0.179(9) -0.115(8) 0.114(7) -0.117(9)
C(10) 0.025(2) 0.034(2) 0.028(2) 0.001(2) 0.007(1) -0.002(1)
C(11) 0.056(3) 0.046(3) 0.042(2) -0.021(2) 0.021(2) -0.012(2)
C(12) 0.046(2) 0.039(3) 0.024(2) -0.003(2) 0.013(2) -0.003(2)
C(13) 0.033(2) 0.047(3) 0.027(2) 0.010(2) 0.005(2) -0.004(2)
C(14) 0.065(3) 0.047(3) 0.043(2) 0.011(2) 0.021(2) -0.014(2)
C(15) 0.042(2) 0.060(3) 0.040(2) 0.012(2) 0.020(2) -0.002(2)
C(16) 0.028(2) 0.058(3) 0.032(2) -0.001(2) 0.013(2) 0.002(2)
C(17) 0.035(2) 0.130(6) 0.049(3) -0.029(3) 0.017(2) -0.036(3)
C(18) 0.036(2) 0.082(5) 0.070(3) 0.020(3) 0.021(2) 0.015(3)
C(19) 0.040(2) 0.037(3) 0.034(2) 0.002(2) 0.015(2) 0.003(2)
C(20) 0.061(3) 0.047(3) 0.048(3) 0.021(2) 0.027(2) 0.014(2)
C(21) 0.067(3) 0.038(3) 0.070(3) -0.016(3) 0.018(3) -0.002(2)
C(22) 0.032(2) 0.039(2) 0.027(2) -0.004(2) 0.011(2) -0.006(2)
C(23) 0.043(2) 0.051(3) 0.027(2) 0.003(2) 0.006(2) -0.008(2)
C(24) 0.029(2) 0.075(4) 0.042(2) -0.018(2) 0.013(2) -0.016(2)

loop_
_atom_type_symbol
_atom_type_description
_atom_type_scat_dispersion_real
_atom_type_scat_dispersion_imag
_atom_type_scat_source
C C 0.003 0.002
;International Tables for Crystallography
(1992, Vol. C, Tables 4.2.6.8 and 6.1.1.1)
;
H H 0.000 0.000
;International Tables for Crystallography
(1992, Vol. C, Table 6.1.1.2)
;
Si Si 0.082 0.070
;International Tables for Crystallography
(1992, Vol. C, Tables 4.2.6.8 and 6.1.1.1)
;
O O 0.011 0.006
;International Tables for Crystallography
(1992, Vol. C, Tables 4.2.6.8 and 6.1.1.1)
;
